data_7201595
loop_
_publ_author_name
'Du, Miao'
'Zhang, Zhi-Hui'
'You, Yan-Ping'
'Zhao, Xiao-Jun'

_publ_section_title
;
 R-Isophthalate (R = --H, --NO2, and --COOH) as modular building blocks
 for mixed-ligand coordination polymers incorporated with a versatile
 connector 4-amino-3,5-bis(3-pyridyl)-1,2,4-triazole
;
_journal_issue 3
_journal_name_full CrystEngComm
_journal_page_first 306
_journal_paper_doi 10.1039/b711447h
_journal_volume 10
_journal_year 2008
_chemical_formula_sum 'C40 H38 Cd2 N14 O18'
_chemical_formula_weight 1227.64
_chemical_name_systematic
;
?
;
_space_group_IT_number 2
_symmetry_cell_setting triclinic
_symmetry_space_group_name_Hall '-P 1'
_symmetry_space_group_name_H-M 'P -1'
_atom_sites_solution_hydrogens geom
_atom_sites_solution_primary direct
_atom_sites_solution_secondary difmap
_audit_creation_method SHELXL-97
_cell_angle_alpha 78.625(2)
_cell_angle_beta 87.997(2)
_cell_angle_gamma 84.394(1)
_cell_formula_units_Z 2
_cell_length_a 9.1396(16)
_cell_length_b 13.754(2)
_cell_length_c 18.779(3)
_cell_measurement_reflns_used 4009
_cell_measurement_temperature 293(2)
_cell_measurement_theta_max 25.88
_cell_measurement_theta_min 2.43
_cell_volume 2302.9(6)
_computing_cell_refinement 'Bruker APEX II'
_computing_data_collection 'Bruker APEX II'
_computing_data_reduction 'Bruker SAINT'
_computing_molecular_graphics 'Bruker SHELXTL'
_computing_publication_material 'Bruker SHELXTL'
_computing_structure_refinement 'SHELXL-97 (Sheldrick, 1997)'
_computing_structure_solution 'SHELXS-97 (Sheldrick, 1990)'
_diffrn_ambient_temperature 293(2)
_diffrn_measured_fraction_theta_full 0.988
_diffrn_measured_fraction_theta_max 0.988
_diffrn_measurement_device_type 'APEX II CCD area detector'
_diffrn_measurement_method 'phi and omega scans'
_diffrn_radiation_monochromator graphite
_diffrn_radiation_source 'fine-focus sealed tube'
_diffrn_radiation_type MoK\a
_diffrn_radiation_wavelength 0.71073
_diffrn_reflns_av_R_equivalents 0.0246
_diffrn_reflns_av_sigmaI/netI 0.0500
_diffrn_reflns_limit_h_max 9
_diffrn_reflns_limit_h_min -10
_diffrn_reflns_limit_k_max 16
_diffrn_reflns_limit_k_min -16
_diffrn_reflns_limit_l_max 19
_diffrn_reflns_limit_l_min -22
_diffrn_reflns_number 12546
_diffrn_reflns_theta_full 25.01
_diffrn_reflns_theta_max 25.01
_diffrn_reflns_theta_min 1.69
_exptl_absorpt_coefficient_mu 1.016
_exptl_absorpt_correction_T_max 1.000000
_exptl_absorpt_correction_T_min 0.832053
_exptl_absorpt_correction_type multi-scan
_exptl_absorpt_process_details SADABS
_exptl_crystal_colour Colorless
_exptl_crystal_density_diffrn 1.770
_exptl_crystal_density_meas ?
_exptl_crystal_density_method 'not measured'
_exptl_crystal_description Block
_exptl_crystal_F_000 1232
_exptl_crystal_size_max 0.34
_exptl_crystal_size_mid 0.25
_exptl_crystal_size_min 0.22
_refine_diff_density_max 0.633
_refine_diff_density_min -0.718
_refine_diff_density_rms 0.088
_refine_ls_extinction_method none
_refine_ls_goodness_of_fit_ref 1.053
_refine_ls_hydrogen_treatment constr
_refine_ls_matrix_type full
_refine_ls_number_parameters 685
_refine_ls_number_reflns 8023
_refine_ls_number_restraints 0
_refine_ls_restrained_S_all 1.053
_refine_ls_R_factor_all 0.0600
_refine_ls_R_factor_gt 0.0388
_refine_ls_shift/su_max 0.001
_refine_ls_shift/su_mean 0.000
_refine_ls_structure_factor_coef Fsqd
_refine_ls_weighting_details 'calc w=1/[\s^2^(Fo^2^)+(0.0603P)^2^+0.0000P] where P=(Fo^2^+2Fc^2^)/3'
_refine_ls_weighting_scheme calc
_refine_ls_wR_factor_gt 0.1005
_refine_ls_wR_factor_ref 0.1087
_reflns_number_gt 5963
_reflns_number_total 8023
_reflns_threshold_expression >2sigma(I)
_cod_data_source_file b711447h.txt
_cod_data_source_block 3b
_cod_depositor_comments
;
The following automatic conversions were performed:
'_symmetry_cell_setting' value 'Triclinic' changed to 'triclinic'
according to '/home/saulius/struct/CIF-dictionaries/cif_core.dic'
dictionary named 'cif_core.dic' version 2.4.1 from
2010-06-29.

'_exptl_absorpt_correction_type' value 'Multi-Scan' changed
to 'multi-scan' according to
'/home/saulius/struct/CIF-dictionaries/cif_core.dic' dictionary named
'cif_core.dic' version 2.4.1 from 2010-06-29.

Automatic conversion script
Id: cif_fix_enum 1527 2010-12-29 10:47:43Z saulius 

The following automatic conversions were performed:

'_exptl_crystal_density_meas' value 'Mone' was changed to '?' - the
value is perceived as not measured.

Automatic conversion script
Id: cif_fix_values 3008 2015-01-20 13:52:24Z robertas 
;
_cod_original_cell_volume 2302.9(7)
_cod_original_sg_symbol_H-M P-1
_cod_database_code 7201595

loop_
_symmetry_equiv_pos_as_xyz
'x, y, z'
'-x, -y, -z'

loop_
_atom_site_label
_atom_site_type_symbol
_atom_site_fract_x
_atom_site_fract_y
_atom_site_fract_z
_atom_site_U_iso_or_equiv
_atom_site_adp_type
_atom_site_occupancy
_atom_site_symmetry_multiplicity
_atom_site_calc_flag
_atom_site_refinement_flags
_atom_site_disorder_assembly
_atom_site_disorder_group
Cd1 Cd -0.00846(3) 0.73796(3) 0.269617(17) 0.03471(11) Uani 1 1 d . . .
Cd2 Cd 0.05964(4) 0.81398(3) -0.219402(17) 0.03735(11) Uani 1 1 d . . .
O1 O -0.1336(4) 0.5113(3) 0.22201(17) 0.0540(10) Uani 1 1 d . . .
O2 O -0.0503(4) 0.6578(2) 0.17464(16) 0.0435(8) Uani 1 1 d . . .
O3 O -0.4311(5) 0.3760(3) 0.0517(2) 0.0682(11) Uani 1 1 d . . .
O4 O -0.3531(6) 0.3899(4) -0.0568(2) 0.0941(17) Uani 1 1 d . . .
O5 O -0.0113(4) 0.7735(3) -0.08635(18) 0.0587(10) Uani 1 1 d . . .
O6 O -0.0866(4) 0.6892(3) -0.16270(17) 0.0532(9) Uani 1 1 d . . .
O7 O 0.1518(4) 0.9148(3) -0.32056(17) 0.0559(10) Uani 1 1 d . . .
O8 O 0.0019(4) 0.8135(3) -0.34848(18) 0.0558(10) Uani 1 1 d . . .
O9 O 0.4123(5) 1.1306(3) -0.5068(2) 0.0674(12) Uani 1 1 d . . .
O10 O 0.4178(5) 1.1109(3) -0.6172(2) 0.0726(12) Uani 1 1 d . . .
O11 O 0.0992(4) 0.8820(2) -0.69482(16) 0.0433(8) Uani 1 1 d . . .
O12 O -0.0065(4) 0.7766(3) -0.60909(18) 0.0468(8) Uani 1 1 d . . .
O13 O -0.0614(4) 0.5837(3) 0.33905(18) 0.0566(10) Uani 1 1 d . . .
H13A H -0.0777 0.5488 0.3081 0.085 Uiso 1 1 d R . .
H13B H -0.1331 0.5971 0.3671 0.085 Uiso 1 1 d R . .
O14 O 0.0312(4) 0.8552(3) 0.15556(19) 0.0641(11) Uani 1 1 d . . .
H14A H 0.0777 0.9105 0.1658 0.096 Uiso 1 1 d R . .
H14B H -0.0620 0.8788 0.1334 0.096 Uiso 1 1 d R . .
O15 O -0.1148(4) 0.9472(3) -0.2137(2) 0.0668(11) Uani 1 1 d . . .
H15A H -0.2022 0.9383 -0.2377 0.100 Uiso 1 1 d R . .
H15B H -0.1377 0.9496 -0.1637 0.100 Uiso 1 1 d R . .
O16 O 0.2160(4) 0.6770(2) -0.23138(19) 0.0538(9) Uani 1 1 d . . .
H16A H 0.3087 0.6742 -0.2378 0.081 Uiso 1 1 d R . .
H16B H 0.1750 0.6242 -0.2318 0.081 Uiso 1 1 d R . .
N1 N 0.2329(4) 0.6724(3) 0.27605(19) 0.0350(9) Uani 1 1 d . . .
N2 N 0.6573(5) 0.5541(4) 0.4249(2) 0.0738(17) Uani 1 1 d . . .
N3 N 0.7035(5) 0.5557(4) 0.4948(2) 0.0775(18) Uani 1 1 d . . .
N4 N 0.4945(4) 0.6473(3) 0.4751(2) 0.0390(9) Uani 1 1 d . . .
N5 N 0.3741(4) 0.7184(3) 0.4795(2) 0.0392(9) Uani 1 1 d . . .
H5A H 0.3118 0.6828 0.5098 0.059 Uiso 1 1 d R . .
H5B H 0.4137 0.7585 0.5046 0.059 Uiso 1 1 d R . .
N6 N 0.4977(5) 0.6579(3) 0.7091(2) 0.0482(10) Uani 1 1 d . . .
N7 N -0.2491(4) 0.8092(3) 0.26458(19) 0.0380(9) Uani 1 1 d . . .
N8 N -0.6666(4) 0.9384(3) 0.1127(2) 0.0438(10) Uani 1 1 d . . .
N9 N -0.7008(4) 0.9426(3) 0.0402(2) 0.0452(10) Uani 1 1 d . . .
N10 N -0.5017(4) 0.8418(3) 0.06655(19) 0.0340(9) Uani 1 1 d . . .
N11 N -0.3930(4) 0.7613(3) 0.0649(2) 0.0422(10) Uani 1 1 d . . .
H11A H -0.3086 0.7853 0.0484 0.063 Uiso 1 1 d R . .
H11B H -0.4217 0.7238 0.0354 0.063 Uiso 1 1 d R . .
N12 N -0.7310(4) 0.8597(3) -0.1660(2) 0.0415(10) Uani 1 1 d . . .
N13 N -0.3537(5) 0.4131(3) 0.0019(2) 0.0468(10) Uani 1 1 d . . .
N14 N 0.3730(5) 1.0907(3) -0.5544(3) 0.0493(11) Uani 1 1 d . . .
C1 C 0.4530(5) 0.6246(3) 0.3459(2) 0.0357(10) Uani 1 1 d . . .
C2 C 0.3050(5) 0.6592(3) 0.3387(3) 0.0401(11) Uani 1 1 d . . .
H2 H 0.2535 0.6739 0.3794 0.048 Uiso 1 1 calc R . .
C3 C 0.3061(5) 0.6469(4) 0.2189(3) 0.0423(12) Uani 1 1 d . . .
H3 H 0.2567 0.6545 0.1754 0.051 Uiso 1 1 calc R . .
C4 C 0.4522(5) 0.6097(4) 0.2215(3) 0.0459(12) Uani 1 1 d . . .
H4 H 0.4992 0.5920 0.1805 0.055 Uiso 1 1 calc R . .
C5 C 0.5277(5) 0.5989(4) 0.2850(3) 0.0418(12) Uani 1 1 d . . .
H5 H 0.6265 0.5750 0.2874 0.050 Uiso 1 1 calc R . .
C6 C 0.5326(5) 0.6100(4) 0.4143(2) 0.0444(12) Uani 1 1 d . . .
C7 C 0.6035(5) 0.6120(4) 0.5243(3) 0.0472(13) Uani 1 1 d . . .
C8 C 0.6130(5) 0.6293(4) 0.5980(3) 0.0429(12) Uani 1 1 d . . .
C9 C 0.4894(5) 0.6464(4) 0.6416(3) 0.0444(12) Uani 1 1 d . . .
H9 H 0.3968 0.6498 0.6218 0.053 Uiso 1 1 calc R . .
C10 C 0.6312(6) 0.6512(4) 0.7378(3) 0.0545(14) Uani 1 1 d . . .
H10 H 0.6373 0.6599 0.7855 0.065 Uiso 1 1 calc R . .
C11 C 0.7603(6) 0.6319(5) 0.7005(3) 0.0625(16) Uani 1 1 d . . .
H11 H 0.8509 0.6264 0.7228 0.075 Uiso 1 1 calc R . .
C12 C 0.7510(6) 0.6211(5) 0.6293(3) 0.0600(15) Uani 1 1 d . . .
H12 H 0.8358 0.6085 0.6025 0.072 Uiso 1 1 calc R . .
C13 C -0.4689(5) 0.8591(3) 0.1962(2) 0.0335(10) Uani 1 1 d . . .
C14 C -0.3220(5) 0.8239(4) 0.2029(2) 0.0390(11) Uani 1 1 d . . .
H14 H -0.2713 0.8098 0.1618 0.047 Uiso 1 1 calc R . .
C15 C -0.3218(5) 0.8313(4) 0.3235(3) 0.0438(12) Uani 1 1 d . . .
H15 H -0.2715 0.8222 0.3669 0.053 Uiso 1 1 calc R . .
C16 C -0.4678(5) 0.8667(4) 0.3223(3) 0.0475(13) Uani 1 1 d . . .
H16 H -0.5154 0.8810 0.3641 0.057 Uiso 1 1 calc R . .
C17 C -0.5427(5) 0.8808(4) 0.2578(3) 0.0433(12) Uani 1 1 d . . .
H17 H -0.6416 0.9046 0.2557 0.052 Uiso 1 1 calc R . .
C18 C -0.5473(5) 0.8775(3) 0.1270(2) 0.0343(10) Uani 1 1 d . . .
C19 C -0.5996(5) 0.8839(3) 0.0134(2) 0.0364(11) Uani 1 1 d . . .
C20 C -0.5936(5) 0.8707(3) -0.0619(2) 0.0379(11) Uani 1 1 d . . .
C21 C -0.7242(5) 0.8677(4) -0.0965(2) 0.0397(11) Uani 1 1 d . . .
H21 H -0.8117 0.8715 -0.0699 0.048 Uiso 1 1 calc R . .
C22 C -0.6046(5) 0.8560(4) -0.2038(3) 0.0476(13) Uani 1 1 d . . .
H22 H -0.6076 0.8528 -0.2527 0.057 Uiso 1 1 calc R . .
C23 C -0.4701(5) 0.8567(4) -0.1733(3) 0.0464(12) Uani 1 1 d . . .
H23 H -0.3842 0.8534 -0.2012 0.056 Uiso 1 1 calc R . .
C24 C -0.4645(5) 0.8623(4) -0.1017(3) 0.0439(12) Uani 1 1 d . . .
H24 H -0.3742 0.8605 -0.0798 0.053 Uiso 1 1 calc R . .
C25 C -0.1045(5) 0.5794(3) 0.1703(2) 0.0315(10) Uani 1 1 d . . .
C26 C -0.1420(5) 0.5677(3) 0.0942(2) 0.0302(10) Uani 1 1 d . . .
C27 C -0.2310(5) 0.4961(3) 0.0834(2) 0.0322(10) Uani 1 1 d . . .
H27 H -0.2704 0.4535 0.1225 0.039 Uiso 1 1 calc R . .
C28 C -0.2597(5) 0.4898(3) 0.0128(2) 0.0345(10) Uani 1 1 d . . .
C30 C -0.2097(5) 0.5533(3) -0.0470(2) 0.0350(11) Uani 1 1 d . . .
H30 H -0.2315 0.5464 -0.0937 0.042 Uiso 1 1 calc R . .
C31 C -0.1263(4) 0.6278(3) -0.0363(2) 0.0300(10) Uani 1 1 d . . .
C32 C -0.0707(5) 0.7021(4) -0.0996(2) 0.0378(11) Uani 1 1 d . . .
C33 C -0.0901(5) 0.6332(3) 0.0348(2) 0.0311(10) Uani 1 1 d . . .
H33 H -0.0307 0.6813 0.0422 0.037 Uiso 1 1 calc R . .
C34 C 0.0922(5) 0.8766(4) -0.3656(2) 0.0391(11) Uani 1 1 d . . .
C35 C 0.1352(5) 0.9095(3) -0.4448(2) 0.0313(10) Uani 1 1 d . . .
C36 C 0.0789(5) 0.8684(3) -0.4989(2) 0.0322(10) Uani 1 1 d . . .
H36 H 0.0141 0.8195 -0.4867 0.039 Uiso 1 1 calc R . .
C37 C 0.1199(5) 0.9008(3) -0.5719(2) 0.0323(10) Uani 1 1 d . . .
C38 C 0.0655(5) 0.8506(3) -0.6295(3) 0.0355(11) Uani 1 1 d . . .
C39 C 0.2138(5) 0.9752(3) -0.5905(2) 0.0324(10) Uani 1 1 d . . .
H39 H 0.2394 0.9984 -0.6388 0.039 Uiso 1 1 calc R . .
C40 C 0.2686(5) 1.0139(3) -0.5355(2) 0.0345(10) Uani 1 1 d . . .
C42 C 0.2320(5) 0.9827(3) -0.4636(2) 0.0355(10) Uani 1 1 d . . .
H42 H 0.2716 1.0101 -0.4279 0.043 Uiso 1 1 calc R . .
O17 O 0.8737(4) 0.8776(3) 0.02183(19) 0.0584(10) Uani 1 1 d . . .
H17A H 0.8474 0.9389 0.0056 0.088 Uiso 1 1 d R . .
H17B H 0.9087 0.8433 -0.0089 0.088 Uiso 1 1 d R . .
O18 O 0.1396(7) 0.6408(5) 0.5895(4) 0.0528(19) Uani 0.50 1 d P A 1
O18' O 0.0153(16) 0.5457(14) 0.4889(7) 0.083(8) Uani 0.25 1 d P . 2
O18" O 0.0937(14) 0.6175(8) 0.5120(7) 0.034(3) Uani 0.25 1 d P B 3

loop_
_atom_site_aniso_label
_atom_site_aniso_U_11
_atom_site_aniso_U_22
_atom_site_aniso_U_33
_atom_site_aniso_U_23
_atom_site_aniso_U_13
_atom_site_aniso_U_12
Cd1 0.02800(19) 0.0487(2) 0.02917(19) -0.01263(15) -0.00879(13) 0.00094(15)
Cd2 0.0392(2) 0.0396(2) 0.0315(2) 0.00049(15) -0.00769(14) -0.00799(16)
O1 0.087(3) 0.048(2) 0.0268(18) -0.0005(16) -0.0080(17) -0.0180(19)
O2 0.055(2) 0.050(2) 0.0289(17) -0.0087(15) -0.0063(15) -0.0187(17)
O3 0.073(3) 0.066(3) 0.070(3) -0.009(2) 0.004(2) -0.037(2)
O4 0.132(4) 0.111(4) 0.061(3) -0.042(3) 0.003(3) -0.068(3)
O5 0.078(3) 0.066(2) 0.037(2) -0.0044(18) 0.0002(18) -0.037(2)
O6 0.071(3) 0.061(2) 0.0262(19) -0.0024(16) 0.0045(16) -0.0142(19)
O7 0.075(3) 0.068(2) 0.0270(18) -0.0062(17) -0.0104(17) -0.019(2)
O8 0.061(2) 0.063(2) 0.040(2) 0.0060(18) -0.0036(17) -0.019(2)
O9 0.084(3) 0.068(3) 0.059(3) -0.017(2) -0.007(2) -0.038(2)
O10 0.087(3) 0.079(3) 0.056(3) -0.011(2) 0.021(2) -0.040(2)
O11 0.056(2) 0.048(2) 0.0266(18) -0.0120(15) -0.0061(15) 0.0030(16)
O12 0.045(2) 0.053(2) 0.046(2) -0.0170(17) -0.0134(16) -0.0076(17)
O13 0.064(2) 0.066(2) 0.042(2) -0.0115(18) -0.0011(18) -0.018(2)
O14 0.066(3) 0.083(3) 0.046(2) -0.005(2) -0.0100(18) -0.027(2)
O15 0.061(3) 0.064(3) 0.063(3) 0.007(2) 0.009(2) 0.014(2)
O16 0.048(2) 0.040(2) 0.070(2) -0.0004(18) -0.0012(18) -0.0053(16)
N1 0.032(2) 0.042(2) 0.031(2) -0.0097(17) -0.0097(16) 0.0034(17)
N2 0.051(3) 0.127(5) 0.043(3) -0.038(3) -0.019(2) 0.044(3)
N3 0.055(3) 0.131(5) 0.044(3) -0.035(3) -0.025(2) 0.049(3)
N4 0.030(2) 0.047(2) 0.041(2) -0.0138(19) -0.0057(17) 0.0053(18)
N5 0.033(2) 0.043(2) 0.041(2) -0.0143(19) -0.0068(17) 0.0102(18)
N6 0.052(3) 0.052(3) 0.040(2) -0.009(2) -0.003(2) 0.001(2)
N7 0.031(2) 0.056(3) 0.028(2) -0.0118(18) -0.0089(16) 0.0003(18)
N8 0.032(2) 0.055(3) 0.042(2) -0.008(2) -0.0097(18) 0.0048(19)
N9 0.034(2) 0.060(3) 0.037(2) -0.003(2) -0.0110(18) 0.003(2)
N10 0.026(2) 0.038(2) 0.037(2) -0.0031(17) -0.0102(16) -0.0002(16)
N11 0.038(2) 0.046(2) 0.042(2) -0.0126(19) -0.0134(18) 0.0106(19)
N12 0.040(2) 0.051(3) 0.035(2) -0.0072(19) -0.0065(18) -0.0097(19)
N13 0.054(3) 0.046(3) 0.043(3) -0.009(2) -0.016(2) -0.010(2)
N14 0.044(3) 0.048(3) 0.057(3) -0.010(2) -0.004(2) -0.009(2)
C1 0.034(3) 0.035(3) 0.037(3) -0.009(2) -0.006(2) 0.004(2)
C2 0.040(3) 0.046(3) 0.036(3) -0.013(2) -0.002(2) 0.002(2)
C3 0.042(3) 0.047(3) 0.037(3) -0.007(2) -0.012(2) 0.000(2)
C4 0.047(3) 0.055(3) 0.039(3) -0.019(2) 0.000(2) 0.000(2)
C5 0.030(3) 0.050(3) 0.043(3) -0.007(2) -0.002(2) 0.007(2)
C6 0.039(3) 0.061(3) 0.034(3) -0.015(2) -0.006(2) 0.006(2)
C7 0.034(3) 0.067(4) 0.038(3) -0.010(3) -0.008(2) 0.011(2)
C8 0.042(3) 0.048(3) 0.036(3) -0.004(2) -0.011(2) 0.006(2)
C9 0.042(3) 0.050(3) 0.039(3) -0.010(2) -0.006(2) 0.005(2)
C10 0.071(4) 0.052(3) 0.041(3) -0.015(3) -0.015(3) 0.006(3)
C11 0.045(3) 0.092(5) 0.055(4) -0.026(3) -0.018(3) 0.003(3)
C12 0.043(3) 0.084(4) 0.054(4) -0.021(3) -0.014(3) 0.010(3)
C13 0.030(2) 0.035(3) 0.035(3) -0.005(2) -0.0074(19) -0.0026(19)
C14 0.028(2) 0.059(3) 0.033(3) -0.016(2) -0.0054(19) -0.002(2)
C15 0.039(3) 0.057(3) 0.036(3) -0.011(2) -0.010(2) -0.004(2)
C16 0.040(3) 0.070(4) 0.034(3) -0.017(3) -0.005(2) 0.006(3)
C17 0.030(3) 0.054(3) 0.043(3) -0.008(2) -0.003(2) 0.008(2)
C18 0.028(2) 0.040(3) 0.033(3) -0.004(2) -0.0052(19) -0.001(2)
C19 0.029(2) 0.044(3) 0.034(3) -0.002(2) -0.0071(19) -0.006(2)
C20 0.037(3) 0.037(3) 0.038(3) -0.001(2) -0.010(2) -0.005(2)
C21 0.033(3) 0.050(3) 0.035(3) -0.007(2) -0.005(2) -0.002(2)
C22 0.047(3) 0.060(3) 0.036(3) -0.006(2) -0.001(2) -0.016(3)
C23 0.035(3) 0.058(3) 0.047(3) -0.011(3) 0.001(2) -0.006(2)
C24 0.037(3) 0.051(3) 0.043(3) -0.004(2) -0.012(2) -0.011(2)
C25 0.035(3) 0.035(3) 0.025(2) -0.004(2) -0.0054(18) -0.003(2)
C26 0.032(2) 0.033(2) 0.025(2) -0.0047(19) -0.0040(18) 0.0021(19)
C27 0.038(3) 0.030(2) 0.028(2) -0.0043(19) -0.0027(19) -0.004(2)
C28 0.035(3) 0.036(3) 0.033(3) -0.008(2) -0.0073(19) -0.005(2)
C30 0.036(3) 0.044(3) 0.025(2) -0.008(2) -0.0050(19) 0.000(2)
C31 0.024(2) 0.040(3) 0.025(2) -0.0055(19) -0.0020(17) 0.0002(19)
C32 0.029(2) 0.050(3) 0.031(3) -0.002(2) -0.0042(19) -0.002(2)
C33 0.029(2) 0.036(2) 0.029(2) -0.0065(19) -0.0029(18) -0.0013(19)
C34 0.043(3) 0.039(3) 0.030(3) 0.002(2) -0.006(2) 0.009(2)
C35 0.034(2) 0.030(2) 0.028(2) -0.0032(19) -0.0048(18) 0.0034(19)
C36 0.031(2) 0.029(2) 0.034(3) 0.0004(19) -0.0048(19) 0.0010(19)
C37 0.032(2) 0.030(2) 0.035(3) -0.012(2) -0.0073(19) 0.0094(19)
C38 0.030(2) 0.036(3) 0.041(3) -0.013(2) -0.017(2) 0.010(2)
C39 0.031(2) 0.033(2) 0.032(2) -0.007(2) -0.0016(19) 0.007(2)
C40 0.033(2) 0.036(3) 0.035(3) -0.005(2) -0.0034(19) -0.007(2)
C42 0.034(3) 0.036(3) 0.038(3) -0.010(2) -0.008(2) 0.000(2)
O17 0.064(2) 0.053(2) 0.052(2) -0.0011(18) -0.0095(18) 0.0083(19)
O18 0.031(4) 0.029(4) 0.094(6) -0.004(4) 0.004(4) -0.001(3)
O18' 0.031(8) 0.15(2) 0.028(9) 0.041(10) 0.017(6) 0.063(12)
O18" 0.033(7) 0.023(6) 0.034(7) 0.015(5) 0.002(6) 0.014(5)

loop_
_atom_type_symbol
_atom_type_description
_atom_type_scat_dispersion_real
_atom_type_scat_dispersion_imag
_atom_type_scat_source
C C 0.0033 0.0016 'International Tables Vol C Tables 4.2.6.8 and 6.1.1.4'
H H 0.0000 0.0000 'International Tables Vol C Tables 4.2.6.8 and 6.1.1.4'
N N 0.0061 0.0033 'International Tables Vol C Tables 4.2.6.8 and 6.1.1.4'
O O 0.0106 0.0060 'International Tables Vol C Tables 4.2.6.8 and 6.1.1.4'
Cd Cd -0.8075 1.2024 'International Tables Vol C Tables 4.2.6.8 and 6.1.1.4'

loop_
_geom_angle_atom_site_label_1
_geom_angle_atom_site_label_2
_geom_angle_atom_site_label_3
_geom_angle
_geom_angle_site_symmetry_1
_geom_angle_site_symmetry_3
_geom_angle_publ_flag
N1 Cd1 N7 177.87(13) . . ?
N1 Cd1 O2 91.24(12) . . ?
N7 Cd1 O2 90.59(12) . . ?
N1 Cd1 O13 85.67(13) . . ?
N7 Cd1 O13 95.67(13) . . ?
O2 Cd1 O13 81.53(11) . . ?
N1 Cd1 O12 92.74(12) . 1_556 ?
N7 Cd1 O12 85.86(12) . 1_556 ?
O2 Cd1 O12 161.18(11) . 1_556 ?
O13 Cd1 O12 80.44(12) . 1_556 ?
N1 Cd1 O14 93.48(13) . . ?
N7 Cd1 O14 86.03(13) . . ?
O2 Cd1 O14 72.64(12) . . ?
O13 Cd1 O14 154.14(13) . . ?
O12 Cd1 O14 125.38(12) 1_556 . ?
N1 Cd1 O11 82.13(12) . 1_556 ?
N7 Cd1 O11 95.74(12) . 1_556 ?
O2 Cd1 O11 145.85(10) . 1_556 ?
O13 Cd1 O11 130.80(11) . 1_556 ?
O12 Cd1 O11 52.97(10) 1_556 1_556 ?
O14 Cd1 O11 74.37(11) . 1_556 ?
O16 Cd2 O7 94.34(13) . . ?
O16 Cd2 O15 174.54(14) . . ?
O7 Cd2 O15 85.92(13) . . ?
O16 Cd2 O6 81.04(12) . . ?
O7 Cd2 O6 152.53(12) . . ?
O15 Cd2 O6 96.21(13) . . ?
O16 Cd2 N12 82.72(13) . 1_655 ?
O7 Cd2 N12 81.30(13) . 1_655 ?
O15 Cd2 N12 102.70(15) . 1_655 ?
O6 Cd2 N12 124.40(13) . 1_655 ?
O16 Cd2 O8 83.15(13) . . ?
O7 Cd2 O8 54.08(12) . . ?
O15 Cd2 O8 92.63(14) . . ?
O6 Cd2 O8 98.45(12) . . ?
N12 Cd2 O8 131.65(12) 1_655 . ?
O16 Cd2 O5 101.67(13) . . ?
O7 Cd2 O5 152.98(12) . . ?
O15 Cd2 O5 80.18(13) . . ?
O6 Cd2 O5 53.04(11) . . ?
N12 Cd2 O5 79.34(12) 1_655 . ?
O8 Cd2 O5 148.92(12) . . ?
O16 Cd2 C34 86.99(13) . . ?
O7 Cd2 C34 27.05(13) . . ?
O15 Cd2 C34 90.83(13) . . ?
O6 Cd2 C34 125.53(14) . . ?
N12 Cd2 C34 106.13(14) 1_655 . ?
O8 Cd2 C34 27.13(13) . . ?
O5 Cd2 C34 170.41(13) . . ?
C25 O2 Cd1 134.6(3) . . ?
C32 O5 Cd2 87.6(3) . . ?
C32 O6 Cd2 95.9(3) . . ?
C34 O7 Cd2 95.6(3) . . ?
C34 O8 Cd2 86.6(3) . . ?
C38 O11 Cd1 90.3(3) . 1_554 ?
C38 O12 Cd1 93.5(3) . 1_554 ?
Cd1 O13 H13A 104.8 . . ?
Cd1 O13 H13B 105.2 . . ?
H13A O13 H13B 117.0 . . ?
Cd1 O14 H14A 109.2 . . ?
Cd1 O14 H14B 109.1 . . ?
H14A O14 H14B 109.5 . . ?
Cd2 O15 H15A 109.2 . . ?
Cd2 O15 H15B 109.3 . . ?
H15A O15 H15B 109.5 . . ?
Cd2 O16 H16A 127.3 . . ?
Cd2 O16 H16B 115.5 . . ?
H16A O16 H16B 117.1 . . ?
C3 N1 C2 117.8(4) . . ?
C3 N1 Cd1 122.2(3) . . ?
C2 N1 Cd1 120.0(3) . . ?
C6 N2 N3 107.6(4) . . ?
C7 N3 N2 107.6(4) . . ?
C6 N4 C7 106.8(4) . . ?
C6 N4 N5 124.0(4) . . ?
C7 N4 N5 128.7(4) . . ?
N4 N5 H5A 102.4 . . ?
N4 N5 H5B 100.8 . . ?
H5A N5 H5B 107.3 . . ?
C9 N6 C10 118.1(5) . . ?
C14 N7 C15 118.0(4) . . ?
C14 N7 Cd1 119.8(3) . . ?
C15 N7 Cd1 122.1(3) . . ?
C18 N8 N9 107.5(4) . . ?
C19 N9 N8 107.4(4) . . ?
C18 N10 C19 106.6(4) . . ?
C18 N10 N11 125.1(4) . . ?
C19 N10 N11 127.0(4) . . ?
N10 N11 H11A 109.2 . . ?
N10 N11 H11B 109.1 . . ?
H11A N11 H11B 109.5 . . ?
C22 N12 C21 117.5(4) . . ?
C22 N12 Cd2 116.6(3) . 1_455 ?
C21 N12 Cd2 124.3(3) . 1_455 ?
O4 N13 O3 121.7(4) . . ?
O4 N13 C28 119.0(4) . . ?
O3 N13 C28 119.3(4) . . ?
O9 N14 O10 122.7(4) . . ?
O9 N14 C40 118.8(4) . . ?
O10 N14 C40 118.6(4) . . ?
C2 C1 C5 117.7(4) . . ?
C2 C1 C6 123.7(4) . . ?
C5 C1 C6 118.6(4) . . ?
N1 C2 C1 123.3(4) . . ?
N1 C2 H2 118.3 . . ?
C1 C2 H2 118.3 . . ?
N1 C3 C4 122.8(4) . . ?
N1 C3 H3 118.6 . . ?
C4 C3 H3 118.6 . . ?
C5 C4 C3 119.6(4) . . ?
C5 C4 H4 120.2 . . ?
C3 C4 H4 120.2 . . ?
C4 C5 C1 118.7(4) . . ?
C4 C5 H5 120.6 . . ?
C1 C5 H5 120.6 . . ?
N2 C6 N4 109.3(4) . . ?
N2 C6 C1 121.9(4) . . ?
N4 C6 C1 128.7(4) . . ?
N3 C7 N4 108.7(4) . . ?
N3 C7 C8 123.2(4) . . ?
N4 C7 C8 128.1(4) . . ?
C12 C8 C9 117.7(5) . . ?
C12 C8 C7 119.0(4) . . ?
C9 C8 C7 123.2(4) . . ?
N6 C9 C8 123.3(5) . . ?
N6 C9 H9 118.3 . . ?
C8 C9 H9 118.3 . . ?
N6 C10 C11 123.5(5) . . ?
N6 C10 H10 118.2 . . ?
C11 C10 H10 118.2 . . ?
C10 C11 C12 118.1(5) . . ?
C10 C11 H11 120.9 . . ?
C12 C11 H11 120.9 . . ?
C11 C12 C8 119.2(5) . . ?
C11 C12 H12 120.4 . . ?
C8 C12 H12 120.4 . . ?
C14 C13 C17 117.4(4) . . ?
C14 C13 C18 123.3(4) . . ?
C17 C13 C18 119.3(4) . . ?
N7 C14 C13 123.9(4) . . ?
N7 C14 H14 118.1 . . ?
C13 C14 H14 118.1 . . ?
N7 C15 C16 122.6(4) . . ?
N7 C15 H15 118.7 . . ?
C16 C15 H15 118.7 . . ?
C15 C16 C17 118.8(4) . . ?
C15 C16 H16 120.6 . . ?
C17 C16 H16 120.6 . . ?
C16 C17 C13 119.4(4) . . ?
C16 C17 H17 120.3 . . ?
C13 C17 H17 120.3 . . ?
N8 C18 N10 109.5(4) . . ?
N8 C18 C13 124.3(4) . . ?
N10 C18 C13 126.0(4) . . ?
N9 C19 N10 109.0(4) . . ?
N9 C19 C20 124.3(4) . . ?
N10 C19 C20 126.7(4) . . ?
C24 C20 C21 117.4(4) . . ?
C24 C20 C19 123.8(4) . . ?
C21 C20 C19 118.8(4) . . ?
N12 C21 C20 123.4(4) . . ?
N12 C21 H21 118.3 . . ?
C20 C21 H21 118.3 . . ?
N12 C22 C23 122.8(5) . . ?
N12 C22 H22 118.6 . . ?
C23 C22 H22 118.6 . . ?
C24 C23 C22 119.0(5) . . ?
C24 C23 H23 120.5 . . ?
C22 C23 H23 120.5 . . ?
C23 C24 C20 119.7(4) . . ?
C23 C24 H24 120.2 . . ?
C20 C24 H24 120.2 . . ?
O2 C25 O1 126.6(4) . . ?
O2 C25 C26 116.1(4) . . ?
O1 C25 C26 117.4(4) . . ?
C27 C26 C33 119.7(4) . . ?
C27 C26 C25 121.5(4) . . ?
C33 C26 C25 118.8(4) . . ?
C28 C27 C26 118.1(4) . . ?
C28 C27 H27 121.0 . . ?
C26 C27 H27 121.0 . . ?
C30 C28 C27 123.5(4) . . ?
C30 C28 N13 118.8(4) . . ?
C27 C28 N13 117.6(4) . . ?
C28 C30 C31 118.5(4) . . ?
C28 C30 H30 120.7 . . ?
C31 C30 H30 120.7 . . ?
C30 C31 C33 119.1(4) . . ?
C30 C31 C32 121.5(4) . . ?
C33 C31 C32 119.4(4) . . ?
O5 C32 O6 122.7(4) . . ?
O5 C32 C31 118.3(4) . . ?
O6 C32 C31 119.0(4) . . ?
C26 C33 C31 120.9(4) . . ?
C26 C33 H33 119.5 . . ?
C31 C33 H33 119.5 . . ?
O8 C34 O7 123.3(4) . . ?
O8 C34 C35 119.7(4) . . ?
O7 C34 C35 117.0(4) . . ?
O8 C34 Cd2 66.3(3) . . ?
O7 C34 Cd2 57.3(2) . . ?
C35 C34 Cd2 171.3(3) . . ?
C36 C35 C42 119.5(4) . . ?
C36 C35 C34 121.4(4) . . ?
C42 C35 C34 119.1(4) . . ?
C35 C36 C37 120.1(4) . . ?
C35 C36 H36 119.9 . . ?
C37 C36 H36 119.9 . . ?
C39 C37 C36 120.2(4) . . ?
C39 C37 C38 120.3(4) . . ?
C36 C37 C38 119.4(4) . . ?
O12 C38 O11 123.0(4) . . ?
O12 C38 C37 118.0(4) . . ?
O11 C38 C37 118.9(4) . . ?
C40 C39 C37 118.2(4) . . ?
C40 C39 H39 120.9 . . ?
C37 C39 H39 120.9 . . ?
C42 C40 C39 122.7(4) . . ?
C42 C40 N14 118.5(4) . . ?
C39 C40 N14 118.7(4) . . ?
C40 C42 C35 119.1(4) . . ?
C40 C42 H42 120.4 . . ?
C35 C42 H42 120.4 . . ?
H17A O17 H17B 116.9 . . ?

loop_
_geom_bond_atom_site_label_1
_geom_bond_atom_site_label_2
_geom_bond_distance
_geom_bond_site_symmetry_2
_geom_bond_publ_flag
Cd1 N1 2.298(4) . ?
Cd1 N7 2.316(4) . ?
Cd1 O2 2.334(3) . ?
Cd1 O13 2.346(3) . ?
Cd1 O12 2.440(3) 1_556 ?
Cd1 O14 2.453(4) . ?
Cd1 O11 2.507(3) 1_556 ?
Cd2 O16 2.294(3) . ?
Cd2 O7 2.306(3) . ?
Cd2 O15 2.325(4) . ?
Cd2 O6 2.344(3) . ?
Cd2 N12 2.383(4) 1_655 ?
Cd2 O8 2.500(3) . ?
Cd2 O5 2.526(3) . ?
Cd2 C34 2.726(4) . ?
O1 C25 1.250(5) . ?
O2 C25 1.248(5) . ?
O3 N13 1.214(5) . ?
O4 N13 1.207(5) . ?
O5 C32 1.237(6) . ?
O6 C32 1.248(5) . ?
O7 C34 1.245(6) . ?
O8 C34 1.245(6) . ?
O9 N14 1.219(5) . ?
O10 N14 1.222(5) . ?
O11 C38 1.255(5) . ?
O11 Cd1 2.507(3) 1_554 ?
O12 C38 1.255(5) . ?
O12 Cd1 2.440(3) 1_554 ?
O13 H13A 0.8495 . ?
O13 H13B 0.8555 . ?
O14 H14A 0.9600 . ?
O14 H14B 0.9600 . ?
O15 H15A 0.9600 . ?
O15 H15B 0.9600 . ?
O16 H16A 0.8505 . ?
O16 H16B 0.8502 . ?
N1 C3 1.332(6) . ?
N1 C2 1.341(6) . ?
N2 C6 1.309(6) . ?
N2 N3 1.398(6) . ?
N3 C7 1.318(6) . ?
N4 C6 1.363(6) . ?
N4 C7 1.369(6) . ?
N4 N5 1.411(5) . ?
N5 H5A 0.8999 . ?
N5 H5B 0.9000 . ?
N6 C9 1.312(6) . ?
N6 C10 1.339(7) . ?
N7 C14 1.327(5) . ?
N7 C15 1.342(6) . ?
N8 C18 1.310(6) . ?
N8 N9 1.396(5) . ?
N9 C19 1.319(6) . ?
N10 C18 1.360(6) . ?
N10 C19 1.365(5) . ?
N10 N11 1.418(5) . ?
N11 H11A 0.8900 . ?
N11 H11B 0.8900 . ?
N12 C22 1.336(6) . ?
N12 C21 1.337(6) . ?
N12 Cd2 2.383(4) 1_455 ?
N13 C28 1.472(6) . ?
N14 C40 1.475(6) . ?
C1 C2 1.391(6) . ?
C1 C5 1.399(6) . ?
C1 C6 1.467(6) . ?
C2 H2 0.9300 . ?
C3 C4 1.382(7) . ?
C3 H3 0.9300 . ?
C4 C5 1.373(7) . ?
C4 H4 0.9300 . ?
C5 H5 0.9300 . ?
C7 C8 1.457(7) . ?
C8 C12 1.395(7) . ?
C8 C9 1.401(6) . ?
C9 H9 0.9300 . ?
C10 C11 1.381(7) . ?
C10 H10 0.9300 . ?
C11 C12 1.382(7) . ?
C11 H11 0.9300 . ?
C12 H12 0.9300 . ?
C13 C14 1.384(6) . ?
C13 C17 1.387(6) . ?
C13 C18 1.471(6) . ?
C14 H14 0.9300 . ?
C15 C16 1.375(7) . ?
C15 H15 0.9300 . ?
C16 C17 1.384(6) . ?
C16 H16 0.9300 . ?
C17 H17 0.9300 . ?
C19 C20 1.459(6) . ?
C20 C24 1.383(6) . ?
C20 C21 1.387(6) . ?
C21 H21 0.9300 . ?
C22 C23 1.375(7) . ?
C22 H22 0.9300 . ?
C23 C24 1.365(7) . ?
C23 H23 0.9300 . ?
C24 H24 0.9300 . ?
C25 C26 1.523(6) . ?
C26 C27 1.386(6) . ?
C26 C33 1.390(6) . ?
C27 C28 1.380(6) . ?
C27 H27 0.9300 . ?
C28 C30 1.374(6) . ?
C30 C31 1.384(6) . ?
C30 H30 0.9300 . ?
C31 C33 1.404(6) . ?
C31 C32 1.516(6) . ?
C33 H33 0.9300 . ?
C34 C35 1.517(6) . ?
C35 C36 1.390(6) . ?
C35 C42 1.391(6) . ?
C36 C37 1.404(6) . ?
C36 H36 0.9300 . ?
C37 C39 1.384(6) . ?
C37 C38 1.515(6) . ?
C39 C40 1.381(6) . ?
C39 H39 0.9300 . ?
C40 C42 1.374(6) . ?
C42 H42 0.9300 . ?
O17 H17A 0.8515 . ?
O17 H17B 0.8501 . ?
O18' O18' 1.30(4) 2_566 ?

loop_
_geom_torsion_atom_site_label_1
_geom_torsion_atom_site_label_2
_geom_torsion_atom_site_label_3
_geom_torsion_atom_site_label_4
_geom_torsion
_geom_torsion_site_symmetry_1
_geom_torsion_site_symmetry_2
_geom_torsion_site_symmetry_3
_geom_torsion_site_symmetry_4
_geom_torsion_publ_flag
N1 Cd1 O2 C25 98.3(4) . . . . ?
N7 Cd1 O2 C25 -82.8(4) . . . . ?
O13 Cd1 O2 C25 12.8(4) . . . . ?
O12 Cd1 O2 C25 -4.0(7) 1_556 . . . ?
O14 Cd1 O2 C25 -168.5(5) . . . . ?
O11 Cd1 O2 C25 176.0(4) 1_556 . . . ?
O16 Cd2 O5 C32 -64.4(3) . . . . ?
O7 Cd2 O5 C32 170.5(3) . . . . ?
O15 Cd2 O5 C32 110.3(3) . . . . ?
O6 Cd2 O5 C32 4.8(3) . . . . ?
N12 Cd2 O5 C32 -144.6(3) 1_655 . . . ?
O8 Cd2 O5 C32 31.7(4) . . . . ?
O16 Cd2 O6 C32 107.2(3) . . . . ?
O7 Cd2 O6 C32 -170.6(3) . . . . ?
O15 Cd2 O6 C32 -77.5(3) . . . . ?
N12 Cd2 O6 C32 32.5(3) 1_655 . . . ?
O8 Cd2 O6 C32 -171.1(3) . . . . ?
O5 Cd2 O6 C32 -4.8(3) . . . . ?
C34 Cd2 O6 C32 -173.0(3) . . . . ?
O16 Cd2 O7 C34 74.7(3) . . . . ?
O15 Cd2 O7 C34 -99.9(3) . . . . ?
O6 Cd2 O7 C34 -4.2(5) . . . . ?
N12 Cd2 O7 C34 156.6(3) 1_655 . . . ?
O8 Cd2 O7 C34 -3.6(3) . . . . ?
O5 Cd2 O7 C34 -158.8(3) . . . . ?
O16 Cd2 O8 C34 -96.8(3) . . . . ?
O7 Cd2 O8 C34 3.6(3) . . . . ?
O15 Cd2 O8 C34 86.7(3) . . . . ?
O6 Cd2 O8 C34 -176.7(3) . . . . ?
N12 Cd2 O8 C34 -22.9(4) 1_655 . . . ?
O5 Cd2 O8 C34 161.9(3) . . . . ?
O2 Cd1 N1 C3 26.7(4) . . . . ?
O13 Cd1 N1 C3 108.1(4) . . . . ?
O12 Cd1 N1 C3 -171.7(4) 1_556 . . . ?
O14 Cd1 N1 C3 -46.0(4) . . . . ?
O11 Cd1 N1 C3 -119.7(4) 1_556 . . . ?
O2 Cd1 N1 C2 -153.7(3) . . . . ?
O13 Cd1 N1 C2 -72.3(3) . . . . ?
O12 Cd1 N1 C2 7.9(4) 1_556 . . . ?
O14 Cd1 N1 C2 133.6(3) . . . . ?
O11 Cd1 N1 C2 59.9(3) 1_556 . . . ?
C6 N2 N3 C7 0.7(8) . . . . ?
O2 Cd1 N7 C14 -26.0(4) . . . . ?
O13 Cd1 N7 C14 -107.5(4) . . . . ?
O12 Cd1 N7 C14 172.5(4) 1_556 . . . ?
O14 Cd1 N7 C14 46.6(4) . . . . ?
O11 Cd1 N7 C14 120.4(4) 1_556 . . . ?
O2 Cd1 N7 C15 150.0(4) . . . . ?
O13 Cd1 N7 C15 68.4(4) . . . . ?
O12 Cd1 N7 C15 -11.5(4) 1_556 . . . ?
O14 Cd1 N7 C15 -137.5(4) . . . . ?
O11 Cd1 N7 C15 -63.6(4) 1_556 . . . ?
C18 N8 N9 C19 -0.3(5) . . . . ?
C3 N1 C2 C1 2.9(7) . . . . ?
Cd1 N1 C2 C1 -176.7(3) . . . . ?
C5 C1 C2 N1 -2.5(7) . . . . ?
C6 C1 C2 N1 179.9(5) . . . . ?
C2 N1 C3 C4 -1.2(7) . . . . ?
Cd1 N1 C3 C4 178.4(4) . . . . ?
N1 C3 C4 C5 -0.7(8) . . . . ?
C3 C4 C5 C1 1.1(7) . . . . ?
C2 C1 C5 C4 0.5(7) . . . . ?
C6 C1 C5 C4 178.1(5) . . . . ?
N3 N2 C6 N4 -0.8(7) . . . . ?
N3 N2 C6 C1 -179.8(5) . . . . ?
C7 N4 C6 N2 0.6(6) . . . . ?
N5 N4 C6 N2 173.3(5) . . . . ?
C7 N4 C6 C1 179.5(5) . . . . ?
N5 N4 C6 C1 -7.7(8) . . . . ?
C2 C1 C6 N2 161.6(5) . . . . ?
C5 C1 C6 N2 -15.9(8) . . . . ?
C2 C1 C6 N4 -17.2(8) . . . . ?
C5 C1 C6 N4 165.3(5) . . . . ?
N2 N3 C7 N4 -0.4(7) . . . . ?
N2 N3 C7 C8 178.7(5) . . . . ?
C6 N4 C7 N3 -0.1(6) . . . . ?
N5 N4 C7 N3 -172.4(5) . . . . ?
C6 N4 C7 C8 -179.1(5) . . . . ?
N5 N4 C7 C8 8.6(9) . . . . ?
N3 C7 C8 C12 25.6(9) . . . . ?
N4 C7 C8 C12 -155.5(6) . . . . ?
N3 C7 C8 C9 -149.3(6) . . . . ?
N4 C7 C8 C9 29.6(9) . . . . ?
C10 N6 C9 C8 -1.2(8) . . . . ?
C12 C8 C9 N6 2.1(8) . . . . ?
C7 C8 C9 N6 177.0(5) . . . . ?
C9 N6 C10 C11 -0.6(8) . . . . ?
N6 C10 C11 C12 1.4(9) . . . . ?
C10 C11 C12 C8 -0.4(9) . . . . ?
C9 C8 C12 C11 -1.2(8) . . . . ?
C7 C8 C12 C11 -176.4(5) . . . . ?
C15 N7 C14 C13 -1.1(7) . . . . ?
Cd1 N7 C14 C13 175.0(3) . . . . ?
C17 C13 C14 N7 0.6(7) . . . . ?
C18 C13 C14 N7 178.4(4) . . . . ?
C14 N7 C15 C16 1.0(7) . . . . ?
Cd1 N7 C15 C16 -175.1(4) . . . . ?
N7 C15 C16 C17 -0.4(8) . . . . ?
C15 C16 C17 C13 -0.1(8) . . . . ?
C14 C13 C17 C16 0.0(7) . . . . ?
C18 C13 C17 C16 -177.8(4) . . . . ?
N9 N8 C18 N10 0.3(5) . . . . ?
N9 N8 C18 C13 174.9(4) . . . . ?
C19 N10 C18 N8 -0.1(5) . . . . ?
N11 N10 C18 N8 -168.1(4) . . . . ?
C19 N10 C18 C13 -174.6(4) . . . . ?
N11 N10 C18 C13 17.4(7) . . . . ?
C14 C13 C18 N8 -157.0(5) . . . . ?
C17 C13 C18 N8 20.7(7) . . . . ?
C14 C13 C18 N10 16.8(7) . . . . ?
C17 C13 C18 N10 -165.5(4) . . . . ?
N8 N9 C19 N10 0.3(5) . . . . ?
N8 N9 C19 C20 -177.7(4) . . . . ?
C18 N10 C19 N9 -0.1(5) . . . . ?
N11 N10 C19 N9 167.6(4) . . . . ?
C18 N10 C19 C20 177.8(4) . . . . ?
N11 N10 C19 C20 -14.5(7) . . . . ?
N9 C19 C20 C24 140.9(5) . . . . ?
N10 C19 C20 C24 -36.7(7) . . . . ?
N9 C19 C20 C21 -38.2(7) . . . . ?
N10 C19 C20 C21 144.2(5) . . . . ?
C22 N12 C21 C20 -1.1(7) . . . . ?
Cd2 N12 C21 C20 164.0(4) 1_455 . . . ?
C24 C20 C21 N12 -1.7(7) . . . . ?
C19 C20 C21 N12 177.4(4) . . . . ?
C21 N12 C22 C23 2.3(7) . . . . ?
Cd2 N12 C22 C23 -163.9(4) 1_455 . . . ?
N12 C22 C23 C24 -0.6(8) . . . . ?
C22 C23 C24 C20 -2.3(8) . . . . ?
C21 C20 C24 C23 3.3(7) . . . . ?
C19 C20 C24 C23 -175.7(5) . . . . ?
Cd1 O2 C25 O1 -11.8(8) . . . . ?
Cd1 O2 C25 C26 166.4(3) . . . . ?
O2 C25 C26 C27 -165.6(4) . . . . ?
O1 C25 C26 C27 12.9(6) . . . . ?
O2 C25 C26 C33 11.8(6) . . . . ?
O1 C25 C26 C33 -169.8(4) . . . . ?
C33 C26 C27 C28 2.9(6) . . . . ?
C25 C26 C27 C28 -179.8(4) . . . . ?
C26 C27 C28 C30 -2.8(7) . . . . ?
C26 C27 C28 N13 179.6(4) . . . . ?
O4 N13 C28 C30 19.5(7) . . . . ?
O3 N13 C28 C30 -159.4(5) . . . . ?
O4 N13 C28 C27 -162.8(5) . . . . ?
O3 N13 C28 C27 18.3(7) . . . . ?
C27 C28 C30 C31 -0.1(7) . . . . ?
N13 C28 C30 C31 177.5(4) . . . . ?
C28 C30 C31 C33 2.8(6) . . . . ?
C28 C30 C31 C32 -178.4(4) . . . . ?
Cd2 O5 C32 O6 -8.6(5) . . . . ?
Cd2 O5 C32 C31 171.5(4) . . . . ?
Cd2 O6 C32 O5 9.3(5) . . . . ?
Cd2 O6 C32 C31 -170.8(3) . . . . ?
C30 C31 C32 O5 171.8(4) . . . . ?
C33 C31 C32 O5 -9.4(7) . . . . ?
C30 C31 C32 O6 -8.1(7) . . . . ?
C33 C31 C32 O6 170.7(4) . . . . ?
C27 C26 C33 C31 -0.2(6) . . . . ?
C25 C26 C33 C31 -177.6(4) . . . . ?
C30 C31 C33 C26 -2.7(6) . . . . ?
C32 C31 C33 C26 178.5(4) . . . . ?
Cd2 O8 C34 O7 -6.5(5) . . . . ?
Cd2 O8 C34 C35 172.9(4) . . . . ?
Cd2 O7 C34 O8 7.1(5) . . . . ?
Cd2 O7 C34 C35 -172.3(3) . . . . ?
O16 Cd2 C34 O8 80.8(3) . . . . ?
O7 Cd2 C34 O8 -173.5(5) . . . . ?
O15 Cd2 C34 O8 -94.2(3) . . . . ?
O6 Cd2 C34 O8 4.1(3) . . . . ?
N12 Cd2 C34 O8 162.4(3) 1_655 . . . ?
O16 Cd2 C34 O7 -105.6(3) . . . . ?
O15 Cd2 C34 O7 79.4(3) . . . . ?
O6 Cd2 C34 O7 177.6(3) . . . . ?
N12 Cd2 C34 O7 -24.1(3) 1_655 . . . ?
O8 Cd2 C34 O7 173.5(5) . . . . ?
O8 C34 C35 C36 -1.9(7) . . . . ?
O7 C34 C35 C36 177.6(4) . . . . ?
O8 C34 C35 C42 177.7(4) . . . . ?
O7 C34 C35 C42 -2.9(6) . . . . ?
C42 C35 C36 C37 0.0(6) . . . . ?
C34 C35 C36 C37 179.6(4) . . . . ?
C35 C36 C37 C39 -1.4(6) . . . . ?
C35 C36 C37 C38 176.1(4) . . . . ?
Cd1 O12 C38 O11 4.8(5) 1_554 . . . ?
Cd1 O12 C38 C37 -172.1(3) 1_554 . . . ?
Cd1 O11 C38 O12 -4.7(4) 1_554 . . . ?
Cd1 O11 C38 C37 172.2(3) 1_554 . . . ?
C39 C37 C38 O12 172.5(4) . . . . ?
C36 C37 C38 O12 -5.0(6) . . . . ?
C39 C37 C38 O11 -4.5(6) . . . . ?
C36 C37 C38 O11 178.0(4) . . . . ?
C36 C37 C39 C40 1.8(6) . . . . ?
C38 C37 C39 C40 -175.6(4) . . . . ?
C37 C39 C40 C42 -0.9(7) . . . . ?
C37 C39 C40 N14 177.8(4) . . . . ?
O9 N14 C40 C42 -7.0(7) . . . . ?
O10 N14 C40 C42 172.3(5) . . . . ?
O9 N14 C40 C39 174.3(4) . . . . ?
O10 N14 C40 C39 -6.5(7) . . . . ?
C39 C40 C42 C35 -0.5(7) . . . . ?
N14 C40 C42 C35 -179.2(4) . . . . ?
C36 C35 C42 C40 0.9(7) . . . . ?
C34 C35 C42 C40 -178.7(4) . . . . ?
